data_7016934
loop_
_publ_author_name
'Chuang, Hui-Ju'
'Weng, Shi-Feng'
'Chang, Chia-Chih'
'Lin, Chu-Chieh'
'Chen, Hsuan-Ying'

_publ_section_title
;
 Synthesis, characterization and catalytic activity of magnesium and
 zinc aminophenoxide complexes: Catalysts for ring-opening
 polymerization of l-lactide.
;
_journal_issue 37
_journal_name_full 'Dalton transactions (Cambridge, England : 2003)'
_journal_page_first 9601
_journal_page_last 9607
_journal_paper_doi 10.1039/c1dt11080b
_journal_volume 40
_journal_year 2011
_chemical_formula_moiety 'C68 H102 N2 O4 Zn2, 2(C4 H8 O)'
_chemical_formula_sum 'C76 H118 N2 O6 Zn2'
_chemical_formula_weight 1286.46
_chemical_name_systematic
;
?
;
_space_group_IT_number 2
_symmetry_cell_setting triclinic
_symmetry_space_group_name_Hall '-P 1'
_symmetry_space_group_name_H-M 'P -1'
_atom_sites_solution_hydrogens geom
_atom_sites_solution_primary direct
_atom_sites_solution_secondary difmap
_audit_creation_method SHELXL-97
_cell_angle_alpha 72.1170(10)
_cell_angle_beta 80.5380(10)
_cell_angle_gamma 67.6900(10)
_cell_formula_units_Z 1
_cell_length_a 11.0687(8)
_cell_length_b 13.2741(10)
_cell_length_c 14.1357(11)
_cell_measurement_reflns_used 7298
_cell_measurement_temperature 110(2)
_cell_measurement_theta_max 25.998
_cell_measurement_theta_min 2.069
_cell_volume 1825.9(2)
_computing_cell_refinement 'CrysAlisPro, Oxford Diffraction Ltd.'
_computing_data_collection 'CrysAlisPro, Oxford Diffraction Ltd.'
_computing_data_reduction 'CrysAlisPro, Oxford Diffraction Ltd.'
_computing_molecular_graphics 'Bruker SHELXTL'
_computing_publication_material 'Bruker SHELXTL'
_computing_structure_refinement 'SHELXL-97 (Sheldrick, 1997)'
_computing_structure_solution 'SHELXS-97 (Sheldrick, 1990)'
_diffrn_ambient_temperature 110(2)
_diffrn_detector_area_resol_mean 16.0690
_diffrn_measured_fraction_theta_full 0.981
_diffrn_measured_fraction_theta_max 0.981
_diffrn_measurement_device_type 'Xcalibur, Sapphire3, Gemini'
_diffrn_measurement_method '\w scans'
_diffrn_radiation_monochromator graphite
_diffrn_radiation_source 'fine-focus sealed tube'
_diffrn_radiation_type MoK\a
_diffrn_radiation_wavelength 0.71073
_diffrn_reflns_av_R_equivalents 0.0144
_diffrn_reflns_av_sigmaI/netI 0.0198
_diffrn_reflns_limit_h_max 12
_diffrn_reflns_limit_h_min -13
_diffrn_reflns_limit_k_max 8
_diffrn_reflns_limit_k_min -16
_diffrn_reflns_limit_l_max 16
_diffrn_reflns_limit_l_min -17
_diffrn_reflns_number 10257
_diffrn_reflns_theta_full 25.99
_diffrn_reflns_theta_max 25.99
_diffrn_reflns_theta_min 1.97
_exptl_absorpt_coefficient_mu 0.707
_exptl_absorpt_correction_T_max 1.0000
_exptl_absorpt_correction_T_min 0.3298
_exptl_absorpt_correction_type multi-scan
_exptl_absorpt_process_details
;
CrysAlisPro, Oxford Diffraction Ltd.,
Version 1.171.33.66 (release 28-04-2010 CrysAlis171 .NET)
(compiled Apr 28 2010,14:27:37)
Empirical absorption correction using spherical harmonics,
implemented in SCALE3 ABSPACK scaling algorithm.
;
_exptl_crystal_colour colorless
_exptl_crystal_density_diffrn 1.170
_exptl_crystal_density_method 'not measured'
_exptl_crystal_description parallelpiped
_exptl_crystal_F_000 696
_exptl_crystal_size_max 0.52
_exptl_crystal_size_mid 0.48
_exptl_crystal_size_min 0.45
_refine_diff_density_max 0.447
_refine_diff_density_min -0.438
_refine_diff_density_rms 0.052
_refine_ls_extinction_method none
_refine_ls_goodness_of_fit_ref 1.035
_refine_ls_hydrogen_treatment constr
_refine_ls_matrix_type full
_refine_ls_number_parameters 398
_refine_ls_number_reflns 7039
_refine_ls_number_restraints 6
_refine_ls_restrained_S_all 1.035
_refine_ls_R_factor_all 0.0420
_refine_ls_R_factor_gt 0.0374
_refine_ls_shift/su_max 0.001
_refine_ls_shift/su_mean 0.000
_refine_ls_structure_factor_coef Fsqd
_refine_ls_weighting_details 'calc w=1/[\s^2^(Fo^2^)+(0.0719P)^2^+0.4448P] where P=(Fo^2^+2Fc^2^)/3'
_refine_ls_weighting_scheme calc
_refine_ls_wR_factor_gt 0.1052
_refine_ls_wR_factor_ref 0.1093
_reflns_number_gt 6346
_reflns_number_total 7039
_reflns_threshold_expression >2sigma(I)
_cod_data_source_file c1dt11080b.txt
_cod_data_source_block pncyznm
_cod_depositor_comments
;
The following automatic conversions were performed:

'_symmetry_cell_setting' value 'Triclinic' changed to 'triclinic'
according to /home/saulius/struct/CIF-dictionaries/cif_core.dic
dictionary named 'cif_core.dic' version 2.4.1 from
2010-06-29.

'_exptl_absorpt_correction_type' value 'multi-scan '
changed to 'multi-scan' according to
/home/saulius/struct/CIF-dictionaries/cif_core.dic dictionary named
'cif_core.dic' version 2.4.1 from 2010-06-29.

Automatic conversion script
Id: cif_fix_values 1715 2011-07-08 13:25:40Z adriana 
;
_cod_database_code 7016934

loop_
_symmetry_equiv_pos_as_xyz
'x, y, z'
'-x, -y, -z'

loop_
_atom_site_label
_atom_site_type_symbol
_atom_site_fract_x
_atom_site_fract_y
_atom_site_fract_z
_atom_site_U_iso_or_equiv
_atom_site_adp_type
_atom_site_occupancy
_atom_site_symmetry_multiplicity
_atom_site_calc_flag
_atom_site_refinement_flags
_atom_site_disorder_assembly
_atom_site_disorder_group
Zn Zn 1.43143(2) 1.049536(17) 0.405221(15) 0.03487(9) Uani 1 1 d . . .
O1 O 1.45745(14) 1.16878(12) 0.29778(10) 0.0444(3) Uani 1 1 d . . .
O2 O 1.39552(12) 1.05656(11) 0.54517(9) 0.0373(3) Uani 1 1 d . . .
O99 O 1.2526(5) 0.9138(5) 0.0672(3) 0.186(2) Uani 1 1 d . . .
N N 1.32939(16) 0.99043(13) 0.33451(11) 0.0365(3) Uani 1 1 d . A .
C1 C 1.2018(8) 1.4504(3) -0.1298(4) 0.141(3) Uani 0.828(4) 1 d PD A 1
H1A H 1.2002 1.4886 -0.0800 0.212 Uiso 0.828(4) 1 calc PR A 1
H1B H 1.1169 1.4838 -0.1600 0.212 Uiso 0.828(4) 1 calc PR A 1
H1C H 1.2706 1.4594 -0.1815 0.212 Uiso 0.828(4) 1 calc PR A 1
C2 C 1.0996(4) 1.3045(6) -0.0653(3) 0.118(2) Uani 0.828(4) 1 d PD A 1
H2A H 1.0335 1.3596 -0.0335 0.177 Uiso 0.828(4) 1 calc PR A 1
H2B H 1.1112 1.2279 -0.0231 0.177 Uiso 0.828(4) 1 calc PR A 1
H2C H 1.0708 1.3132 -0.1303 0.177 Uiso 0.828(4) 1 calc PR A 1
C3 C 1.3219(6) 1.2539(5) -0.1470(3) 0.136(3) Uani 0.828(4) 1 d PD A 1
H3A H 1.3943 1.2817 -0.1736 0.204 Uiso 0.828(4) 1 calc PR A 1
H3B H 1.2740 1.2599 -0.2021 0.204 Uiso 0.828(4) 1 calc PR A 1
H3C H 1.3567 1.1747 -0.1085 0.204 Uiso 0.828(4) 1 calc PR A 1
C1' C 1.3229(19) 1.372(2) -0.1558(12) 0.141(3) Uani 0.172(4) 1 d PD A 2
H1'A H 1.3305 1.4356 -0.1384 0.212 Uiso 0.172(4) 1 calc PR A 2
H1'B H 1.2887 1.3989 -0.2222 0.212 Uiso 0.172(4) 1 calc PR A 2
H1'C H 1.4092 1.3131 -0.1557 0.212 Uiso 0.172(4) 1 calc PR A 2
C2' C 1.0900(11) 1.409(2) -0.0750(17) 0.118(2) Uani 0.172(4) 1 d PD A 2
H2'A H 1.0897 1.4690 -0.0485 0.177 Uiso 0.172(4) 1 calc PR A 2
H2'B H 1.0337 1.3696 -0.0315 0.177 Uiso 0.172(4) 1 calc PR A 2
H2'C H 1.0570 1.4417 -0.1421 0.177 Uiso 0.172(4) 1 calc PR A 2
C3' C 1.221(3) 1.2263(14) -0.1098(15) 0.136(3) Uani 0.172(4) 1 d PD A 2
H3'A H 1.1514 1.2020 -0.0693 0.204 Uiso 0.172(4) 1 calc PR A 2
H3'B H 1.3048 1.1632 -0.0993 0.204 Uiso 0.172(4) 1 calc PR A 2
H3'C H 1.2023 1.2508 -0.1803 0.204 Uiso 0.172(4) 1 calc PR A 2
C4 C 1.2296(3) 1.3247(2) -0.07961(17) 0.0687(7) Uani 1 1 d D . .
C5 C 1.3539(4) 1.5271(2) 0.1262(2) 0.0889(11) Uani 1 1 d . . .
H5A H 1.4009 1.5286 0.0610 0.133 Uiso 1 1 calc R . .
H5B H 1.3715 1.5775 0.1560 0.133 Uiso 1 1 calc R . .
H5C H 1.2598 1.5524 0.1182 0.133 Uiso 1 1 calc R . .
C6 C 1.3268(3) 1.4096(2) 0.2967(2) 0.0686(7) Uani 1 1 d . . .
H6A H 1.3524 1.3333 0.3421 0.103 Uiso 1 1 calc R . .
H6B H 1.2324 1.4385 0.2886 0.103 Uiso 1 1 calc R . .
H6C H 1.3488 1.4594 0.3242 0.103 Uiso 1 1 calc R . .
C7 C 1.5474(3) 1.3694(3) 0.2044(2) 0.0701(7) Uani 1 1 d . . .
H7A H 1.5797 1.2923 0.2477 0.105 Uiso 1 1 calc R . .
H7B H 1.5642 1.4209 0.2332 0.105 Uiso 1 1 calc R . .
H7C H 1.5927 1.3718 0.1384 0.105 Uiso 1 1 calc R . .
C8 C 1.4005(3) 1.40564(19) 0.19455(16) 0.0547(6) Uani 1 1 d . . .
C9 C 1.40036(19) 1.20796(17) 0.21100(14) 0.0389(4) Uani 1 1 d . . .
C10 C 1.3724(2) 1.32225(17) 0.15428(15) 0.0436(4) Uani 1 1 d . A .
C11 C 1.3183(2) 1.35641(19) 0.06221(16) 0.0510(5) Uani 1 1 d . . .
H11A H 1.3011 1.4326 0.0242 0.061 Uiso 1 1 calc R A .
C12 C 1.2878(2) 1.2854(2) 0.02268(16) 0.0523(5) Uani 1 1 d . A .
C13 C 1.3117(2) 1.1760(2) 0.08075(15) 0.0502(5) Uani 1 1 d . . .
H13A H 1.2911 1.1255 0.0565 0.060 Uiso 1 1 calc R A .
C14 C 1.3649(2) 1.13644(17) 0.17342(14) 0.0417(4) Uani 1 1 d . A .
C15 C 1.3914(2) 1.01431(17) 0.22950(14) 0.0439(4) Uani 1 1 d . . .
H15A H 1.4873 0.9758 0.2333 0.053 Uiso 1 1 calc R A .
H15B H 1.3611 0.9793 0.1900 0.053 Uiso 1 1 calc R . .
C16 C 1.18303(19) 1.05243(17) 0.34364(15) 0.0403(4) Uani 1 1 d . . .
H16A H 1.1497 1.0060 0.4046 0.048 Uiso 1 1 calc R A .
C17 C 1.1509(2) 1.16786(19) 0.36257(18) 0.0492(5) Uani 1 1 d . A .
H17A H 1.2021 1.1586 0.4178 0.059 Uiso 1 1 calc R . .
H17B H 1.1766 1.2190 0.3023 0.059 Uiso 1 1 calc R . .
C18 C 1.0053(2) 1.2210(2) 0.3889(2) 0.0634(6) Uani 1 1 d . . .
H18A H 0.9809 1.1736 0.4526 0.076 Uiso 1 1 calc R A .
H18B H 0.9873 1.2967 0.3976 0.076 Uiso 1 1 calc R . .
C19 C 0.9236(3) 1.2319(3) 0.3069(2) 0.0728(8) Uani 1 1 d . A .
H19A H 0.8295 1.2609 0.3274 0.087 Uiso 1 1 calc R . .
H19B H 0.9402 1.2867 0.2454 0.087 Uiso 1 1 calc R . .
C20 C 0.9568(3) 1.1189(3) 0.2864(2) 0.0693(7) Uani 1 1 d . . .
H20A H 0.9050 1.1286 0.2313 0.083 Uiso 1 1 calc R A .
H20B H 0.9328 1.0662 0.3462 0.083 Uiso 1 1 calc R . .
C21 C 1.1022(2) 1.0681(2) 0.25841(17) 0.0536(5) Uani 1 1 d . A .
H21A H 1.1261 1.1188 0.1969 0.064 Uiso 1 1 calc R . .
H21B H 1.1210 0.9942 0.2456 0.064 Uiso 1 1 calc R . .
C22 C 1.3690(2) 0.86253(16) 0.37414(15) 0.0412(4) Uani 1 1 d . . .
H22A H 1.4651 0.8308 0.3579 0.049 Uiso 1 1 calc R A .
C23 C 1.3045(3) 0.8079(2) 0.32603(19) 0.0581(6) Uani 1 1 d . A .
H23A H 1.2092 0.8332 0.3432 0.070 Uiso 1 1 calc R . .
H23B H 1.3177 0.8321 0.2527 0.070 Uiso 1 1 calc R . .
C24 C 1.3636(3) 0.6789(2) 0.3626(2) 0.0708(7) Uani 1 1 d . . .
H24A H 1.3215 0.6447 0.3308 0.085 Uiso 1 1 calc R A .
H24B H 1.4582 0.6535 0.3432 0.085 Uiso 1 1 calc R . .
C25 C 1.3443(3) 0.63963(19) 0.4743(2) 0.0616(6) Uani 1 1 d . A .
H25A H 1.3858 0.5564 0.4969 0.074 Uiso 1 1 calc R . .
H25B H 1.2497 0.6599 0.4935 0.074 Uiso 1 1 calc R . .
C26 C 1.4045(3) 0.69440(19) 0.52408(19) 0.0562(6) Uani 1 1 d . . .
H26A H 1.5005 0.6671 0.5107 0.067 Uiso 1 1 calc R A .
H26B H 1.3867 0.6714 0.5970 0.067 Uiso 1 1 calc R . .
C27 C 1.3503(2) 0.82389(17) 0.48686(15) 0.0464(5) Uani 1 1 d . A .
H27A H 1.2561 0.8522 0.5068 0.056 Uiso 1 1 calc R . .
H27B H 1.3959 0.8560 0.5180 0.056 Uiso 1 1 calc R . .
C28 C 1.2795(2) 1.06293(18) 0.60627(16) 0.0464(5) Uani 1 1 d . . .
H28A H 1.3028 1.0134 0.6739 0.056 Uiso 1 1 calc R . .
H28B H 1.2260 1.0338 0.5794 0.056 Uiso 1 1 calc R . .
C29 C 1.19809(19) 1.18113(18) 0.61373(14) 0.0412(4) Uani 1 1 d . . .
C30 C 1.0791(2) 1.2003(2) 0.6688(2) 0.0625(6) Uani 1 1 d . . .
H30A H 1.0503 1.1389 0.7025 0.075 Uiso 1 1 calc R . .
C31 C 1.0027(3) 1.3084(3) 0.6746(3) 0.0840(10) Uani 1 1 d . . .
H31A H 0.9211 1.3207 0.7116 0.101 Uiso 1 1 calc R . .
C32 C 1.0430(3) 1.3982(3) 0.6278(3) 0.0835(9) Uani 1 1 d . . .
H32A H 0.9900 1.4721 0.6325 0.100 Uiso 1 1 calc R . .
C33 C 1.1609(3) 1.3801(2) 0.5738(2) 0.0765(8) Uani 1 1 d . . .
H33A H 1.1898 1.4418 0.5413 0.092 Uiso 1 1 calc R . .
C34 C 1.2380(2) 1.27159(19) 0.56663(18) 0.0545(5) Uani 1 1 d . . .
H34A H 1.3191 1.2599 0.5288 0.065 Uiso 1 1 calc R . .
C35 C 1.3376(6) 0.8928(7) -0.0116(4) 0.180(3) Uani 1 1 d . . .
H35A H 1.4046 0.8162 0.0074 0.216 Uiso 1 1 calc R . .
H35B H 1.3823 0.9487 -0.0349 0.216 Uiso 1 1 calc R . .
C36 C 1.2619(6) 0.9012(6) -0.0881(4) 0.155(2) Uani 1 1 d . . .
H36A H 1.3163 0.8596 -0.1364 0.186 Uiso 1 1 calc R . .
H36B H 1.2163 0.9810 -0.1238 0.186 Uiso 1 1 calc R . .
C37 C 1.1681(7) 0.8468(6) -0.0282(4) 0.159(2) Uani 1 1 d . . .
H37A H 1.0798 0.8860 -0.0545 0.191 Uiso 1 1 calc R . .
H37B H 1.1982 0.7662 -0.0273 0.191 Uiso 1 1 calc R . .
C38 C 1.1687(7) 0.8595(6) 0.0722(4) 0.149(2) Uani 1 1 d . . .
H38A H 1.0797 0.9038 0.0936 0.179 Uiso 1 1 calc R . .
H38B H 1.1973 0.7844 0.1209 0.179 Uiso 1 1 calc R . .

loop_
_atom_site_aniso_label
_atom_site_aniso_U_11
_atom_site_aniso_U_22
_atom_site_aniso_U_33
_atom_site_aniso_U_23
_atom_site_aniso_U_13
_atom_site_aniso_U_12
Zn 0.03724(13) 0.03460(13) 0.03560(13) -0.01005(9) -0.00365(8) -0.01447(9)
O1 0.0542(8) 0.0435(7) 0.0405(7) -0.0050(6) -0.0085(6) -0.0251(7)
O2 0.0348(6) 0.0379(7) 0.0380(6) -0.0146(5) 0.0016(5) -0.0094(5)
O99 0.229(5) 0.286(6) 0.117(3) -0.110(3) 0.039(3) -0.147(5)
N 0.0433(9) 0.0335(8) 0.0372(8) -0.0113(6) -0.0033(6) -0.0166(7)
C1 0.247(8) 0.102(4) 0.085(3) 0.037(3) -0.104(5) -0.083(4)
C2 0.116(4) 0.167(5) 0.081(3) 0.002(3) -0.046(3) -0.072(4)
C3 0.155(5) 0.179(6) 0.041(2) -0.040(3) -0.017(2) -0.011(4)
C1' 0.247(8) 0.102(4) 0.085(3) 0.037(3) -0.104(5) -0.083(4)
C2' 0.116(4) 0.167(5) 0.081(3) 0.002(3) -0.046(3) -0.072(4)
C3' 0.155(5) 0.179(6) 0.041(2) -0.040(3) -0.017(2) -0.011(4)
C4 0.091(2) 0.0750(17) 0.0447(12) -0.0025(12) -0.0201(13) -0.0379(15)
C5 0.160(3) 0.0466(14) 0.0661(17) -0.0047(12) -0.0218(19) -0.0445(18)
C6 0.098(2) 0.0537(14) 0.0581(14) -0.0251(12) 0.0037(13) -0.0265(14)
C7 0.092(2) 0.0820(18) 0.0608(15) -0.0156(13) -0.0008(13) -0.0613(17)
C8 0.0831(17) 0.0409(11) 0.0443(11) -0.0073(9) -0.0043(11) -0.0293(11)
C9 0.0423(10) 0.0421(10) 0.0346(9) -0.0095(8) 0.0006(7) -0.0190(8)
C10 0.0523(11) 0.0420(10) 0.0394(10) -0.0090(8) 0.0014(8) -0.0227(9)
C11 0.0646(14) 0.0459(11) 0.0408(11) -0.0037(9) -0.0042(10) -0.0230(10)
C12 0.0622(13) 0.0619(14) 0.0365(10) -0.0075(9) -0.0043(9) -0.0296(11)
C13 0.0640(14) 0.0582(13) 0.0391(10) -0.0163(9) 0.0002(9) -0.0316(11)
C14 0.0493(11) 0.0428(10) 0.0370(9) -0.0123(8) 0.0027(8) -0.0213(9)
C15 0.0574(12) 0.0438(11) 0.0377(10) -0.0161(8) 0.0027(8) -0.0237(9)
C16 0.0412(10) 0.0428(10) 0.0420(10) -0.0107(8) -0.0066(8) -0.0190(8)
C17 0.0402(11) 0.0469(11) 0.0625(13) -0.0211(10) -0.0047(9) -0.0117(9)
C18 0.0441(12) 0.0625(15) 0.0768(16) -0.0241(13) -0.0011(11) -0.0080(11)
C19 0.0427(13) 0.0798(19) 0.0801(18) -0.0121(15) -0.0099(12) -0.0092(12)
C20 0.0530(14) 0.090(2) 0.0706(16) -0.0111(14) -0.0191(12) -0.0333(14)
C21 0.0537(13) 0.0597(13) 0.0549(12) -0.0140(11) -0.0157(10) -0.0241(11)
C22 0.0493(11) 0.0340(9) 0.0455(10) -0.0143(8) -0.0034(8) -0.0169(8)
C23 0.0841(17) 0.0474(12) 0.0568(13) -0.0171(10) -0.0141(12) -0.0317(12)
C24 0.100(2) 0.0464(13) 0.0812(18) -0.0273(13) -0.0091(15) -0.0319(14)
C25 0.0668(15) 0.0365(11) 0.0823(17) -0.0111(11) -0.0063(13) -0.0219(11)
C26 0.0649(14) 0.0422(12) 0.0588(13) -0.0047(10) -0.0085(11) -0.0205(11)
C27 0.0593(13) 0.0397(10) 0.0453(11) -0.0099(9) -0.0043(9) -0.0233(9)
C28 0.0419(10) 0.0454(11) 0.0490(11) -0.0135(9) 0.0098(9) -0.0164(9)
C29 0.0365(10) 0.0497(11) 0.0367(9) -0.0170(8) -0.0026(7) -0.0100(8)
C30 0.0467(12) 0.0753(16) 0.0678(15) -0.0320(13) 0.0110(11) -0.0196(12)
C31 0.0468(14) 0.107(3) 0.090(2) -0.056(2) 0.0099(14) -0.0008(15)
C32 0.078(2) 0.0640(18) 0.089(2) -0.0359(16) -0.0031(16) 0.0081(15)
C33 0.087(2) 0.0486(14) 0.0840(19) -0.0201(13) -0.0013(16) -0.0122(14)
C34 0.0529(13) 0.0468(12) 0.0572(13) -0.0163(10) 0.0030(10) -0.0108(10)
C35 0.139(5) 0.322(10) 0.137(5) -0.131(6) 0.034(4) -0.107(6)
C36 0.175(5) 0.236(7) 0.087(3) -0.068(4) 0.025(3) -0.100(5)
C37 0.189(6) 0.229(7) 0.117(4) -0.071(4) 0.004(4) -0.120(6)
C38 0.185(6) 0.200(6) 0.094(3) -0.045(4) 0.023(3) -0.111(5)

loop_
_atom_type_symbol
_atom_type_description
_atom_type_scat_dispersion_real
_atom_type_scat_dispersion_imag
_atom_type_scat_source
C C 0.0033 0.0016 'International Tables Vol C Tables 4.2.6.8 and 6.1.1.4'
H H 0.0000 0.0000 'International Tables Vol C Tables 4.2.6.8 and 6.1.1.4'
N N 0.0061 0.0033 'International Tables Vol C Tables 4.2.6.8 and 6.1.1.4'
O O 0.0106 0.0060 'International Tables Vol C Tables 4.2.6.8 and 6.1.1.4'
Zn Zn 0.2839 1.4301 'International Tables Vol C Tables 4.2.6.8 and 6.1.1.4'

loop_
_geom_angle_atom_site_label_1
_geom_angle_atom_site_label_2
_geom_angle_atom_site_label_3
_geom_angle
_geom_angle_site_symmetry_1
_geom_angle_site_symmetry_3
O1 Zn O2 123.74(6) . .
O1 Zn O2 108.43(6) . 2_876
O2 Zn O2 82.42(5) . 2_876
O1 Zn N 100.07(6) . .
O2 Zn N 124.13(6) . .
O2 Zn N 117.25(6) 2_876 .
O1 Zn Zn 125.39(4) . 2_876
O2 Zn Zn 41.29(4) . 2_876
O2 Zn Zn 41.14(4) 2_876 2_876
N Zn Zn 132.62(4) . 2_876
C9 O1 Zn 124.53(12) . .
C28 O2 Zn 129.29(13) . .
C28 O2 Zn 121.31(12) . 2_876
Zn O2 Zn 97.58(5) . 2_876
C38 O99 C35 105.4(5) . .
C16 N C15 114.99(15) . .
C16 N C22 113.47(15) . .
C15 N C22 106.90(14) . .
C16 N Zn 111.00(11) . .
C15 N Zn 99.77(11) . .
C22 N Zn 109.79(11) . .
C4 C1 H1A 109.5 . .
C4 C1 H1B 109.5 . .
H1A C1 H1B 109.5 . .
C4 C1 H1C 109.5 . .
H1A C1 H1C 109.5 . .
H1B C1 H1C 109.5 . .
C4 C2 H2A 109.5 . .
C4 C2 H2B 109.5 . .
H2A C2 H2B 109.5 . .
C4 C2 H2C 109.5 . .
H2A C2 H2C 109.5 . .
H2B C2 H2C 109.5 . .
C4 C3 H3A 109.5 . .
C4 C3 H3B 109.5 . .
H3A C3 H3B 109.5 . .
C4 C3 H3C 109.5 . .
H3A C3 H3C 109.5 . .
H3B C3 H3C 109.5 . .
C4 C1' H1'A 109.5 . .
C4 C1' H1'B 109.5 . .
H1'A C1' H1'B 109.5 . .
C4 C1' H1'C 109.5 . .
H1'A C1' H1'C 109.5 . .
H1'B C1' H1'C 109.5 . .
C4 C2' H2'A 109.5 . .
C4 C2' H2'B 109.5 . .
H2'A C2' H2'B 109.5 . .
C4 C2' H2'C 109.5 . .
H2'A C2' H2'C 109.5 . .
H2'B C2' H2'C 109.5 . .
C4 C3' H3'A 109.5 . .
C4 C3' H3'B 109.5 . .
H3'A C3' H3'B 109.5 . .
C4 C3' H3'C 109.5 . .
H3'A C3' H3'C 109.5 . .
H3'B C3' H3'C 109.5 . .
C3 C4 C1 110.1(4) . .
C3 C4 C2' 140.3(8) . .
C1 C4 C2' 60.6(11) . .
C3 C4 C1' 60.6(12) . .
C1 C4 C1' 55.4(11) . .
C2' C4 C1' 114.3(14) . .
C3 C4 C3' 49.7(11) . .
C1 C4 C3' 135.0(8) . .
C2' C4 C3' 106.9(16) . .
C1' C4 C3' 107.5(15) . .
C3 C4 C2 108.0(4) . .
C1 C4 C2 107.6(4) . .
C2' C4 C2 50.8(11) . .
C1' C4 C2 144.5(8) . .
C3' C4 C2 60.1(13) . .
C3 C4 C12 109.5(2) . .
C1 C4 C12 113.0(2) . .
C2' C4 C12 109.4(8) . .
C1' C4 C12 107.0(8) . .
C3' C4 C12 111.8(8) . .
C2 C4 C12 108.5(2) . .
C8 C5 H5A 109.5 . .
C8 C5 H5B 109.5 . .
H5A C5 H5B 109.5 . .
C8 C5 H5C 109.5 . .
H5A C5 H5C 109.5 . .
H5B C5 H5C 109.5 . .
C8 C6 H6A 109.5 . .
C8 C6 H6B 109.5 . .
H6A C6 H6B 109.5 . .
C8 C6 H6C 109.5 . .
H6A C6 H6C 109.5 . .
H6B C6 H6C 109.5 . .
C8 C7 H7A 109.5 . .
C8 C7 H7B 109.5 . .
H7A C7 H7B 109.5 . .
C8 C7 H7C 109.5 . .
H7A C7 H7C 109.5 . .
H7B C7 H7C 109.5 . .
C7 C8 C10 110.0(2) . .
C7 C8 C5 107.7(2) . .
C10 C8 C5 112.5(2) . .
C7 C8 C6 110.2(2) . .
C10 C8 C6 109.44(19) . .
C5 C8 C6 107.0(2) . .
O1 C9 C14 120.64(18) . .
O1 C9 C10 121.38(18) . .
C14 C9 C10 117.97(18) . .
C11 C10 C9 118.51(19) . .
C11 C10 C8 121.22(19) . .
C9 C10 C8 120.27(18) . .
C12 C11 C10 123.9(2) . .
C12 C11 H11A 118.1 . .
C10 C11 H11A 118.1 . .
C13 C12 C11 116.4(2) . .
C13 C12 C4 120.7(2) . .
C11 C12 C4 123.0(2) . .
C12 C13 C14 122.7(2) . .
C12 C13 H13A 118.6 . .
C14 C13 H13A 118.6 . .
C13 C14 C9 120.37(19) . .
C13 C14 C15 118.57(18) . .
C9 C14 C15 120.95(18) . .
C14 C15 N 117.05(16) . .
C14 C15 H15A 108.0 . .
N C15 H15A 108.0 . .
C14 C15 H15B 108.0 . .
N C15 H15B 108.0 . .
H15A C15 H15B 107.3 . .
N C16 C21 117.18(17) . .
N C16 C17 111.91(15) . .
C21 C16 C17 108.65(17) . .
N C16 H16A 106.1 . .
C21 C16 H16A 106.1 . .
C17 C16 H16A 106.1 . .
C18 C17 C16 111.62(19) . .
C18 C17 H17A 109.3 . .
C16 C17 H17A 109.3 . .
C18 C17 H17B 109.3 . .
C16 C17 H17B 109.3 . .
H17A C17 H17B 108.0 . .
C19 C18 C17 110.5(2) . .
C19 C18 H18A 109.6 . .
C17 C18 H18A 109.6 . .
C19 C18 H18B 109.6 . .
C17 C18 H18B 109.6 . .
H18A C18 H18B 108.1 . .
C20 C19 C18 110.8(2) . .
C20 C19 H19A 109.5 . .
C18 C19 H19A 109.5 . .
C20 C19 H19B 109.5 . .
C18 C19 H19B 109.5 . .
H19A C19 H19B 108.1 . .
C19 C20 C21 111.6(2) . .
C19 C20 H20A 109.3 . .
C21 C20 H20A 109.3 . .
C19 C20 H20B 109.3 . .
C21 C20 H20B 109.3 . .
H20A C20 H20B 108.0 . .
C20 C21 C16 109.6(2) . .
C20 C21 H21A 109.8 . .
C16 C21 H21A 109.8 . .
C20 C21 H21B 109.8 . .
C16 C21 H21B 109.8 . .
H21A C21 H21B 108.2 . .
C27 C22 N 112.78(16) . .
C27 C22 C23 109.51(18) . .
N C22 C23 115.09(17) . .
C27 C22 H22A 106.3 . .
N C22 H22A 106.3 . .
C23 C22 H22A 106.3 . .
C24 C23 C22 110.3(2) . .
C24 C23 H23A 109.6 . .
C22 C23 H23A 109.6 . .
C24 C23 H23B 109.6 . .
C22 C23 H23B 109.6 . .
H23A C23 H23B 108.1 . .
C25 C24 C23 110.7(2) . .
C25 C24 H24A 109.5 . .
C23 C24 H24A 109.5 . .
C25 C24 H24B 109.5 . .
C23 C24 H24B 109.5 . .
H24A C24 H24B 108.1 . .
C24 C25 C26 110.1(2) . .
C24 C25 H25A 109.6 . .
C26 C25 H25A 109.6 . .
C24 C25 H25B 109.6 . .
C26 C25 H25B 109.6 . .
H25A C25 H25B 108.2 . .
C25 C26 C27 112.1(2) . .
C25 C26 H26A 109.2 . .
C27 C26 H26A 109.2 . .
C25 C26 H26B 109.2 . .
C27 C26 H26B 109.2 . .
H26A C26 H26B 107.9 . .
C22 C27 C26 110.80(18) . .
C22 C27 H27A 109.5 . .
C26 C27 H27A 109.5 . .
C22 C27 H27B 109.5 . .
C26 C27 H27B 109.5 . .
H27A C27 H27B 108.1 . .
O2 C28 C29 113.61(17) . .
O2 C28 H28A 108.8 . .
C29 C28 H28A 108.8 . .
O2 C28 H28B 108.8 . .
C29 C28 H28B 108.8 . .
H28A C28 H28B 107.7 . .
C34 C29 C30 118.6(2) . .
C34 C29 C28 121.69(18) . .
C30 C29 C28 119.7(2) . .
C31 C30 C29 120.2(3) . .
C31 C30 H30A 119.9 . .
C29 C30 H30A 119.9 . .
C32 C31 C30 121.0(3) . .
C32 C31 H31A 119.5 . .
C30 C31 H31A 119.5 . .
C33 C32 C31 119.4(3) . .
C33 C32 H32A 120.3 . .
C31 C32 H32A 120.3 . .
C32 C33 C34 120.1(3) . .
C32 C33 H33A 119.9 . .
C34 C33 H33A 119.9 . .
C29 C34 C33 120.7(2) . .
C29 C34 H34A 119.6 . .
C33 C34 H34A 119.6 . .
O99 C35 C36 106.5(5) . .
O99 C35 H35A 110.4 . .
C36 C35 H35A 110.4 . .
O99 C35 H35B 110.4 . .
C36 C35 H35B 110.4 . .
H35A C35 H35B 108.6 . .
C35 C36 C37 100.8(5) . .
C35 C36 H36A 111.6 . .
C37 C36 H36A 111.6 . .
C35 C36 H36B 111.6 . .
C37 C36 H36B 111.6 . .
H36A C36 H36B 109.4 . .
C38 C37 C36 102.9(5) . .
C38 C37 H37A 111.2 . .
C36 C37 H37A 111.2 . .
C38 C37 H37B 111.2 . .
C36 C37 H37B 111.2 . .
H37A C37 H37B 109.1 . .
O99 C38 C37 107.8(4) . .
O99 C38 H38A 110.1 . .
C37 C38 H38A 110.1 . .
O99 C38 H38B 110.1 . .
C37 C38 H38B 110.1 . .
H38A C38 H38B 108.5 . .

loop_
_geom_bond_atom_site_label_1
_geom_bond_atom_site_label_2
_geom_bond_distance
_geom_bond_site_symmetry_2
Zn O1 1.9028(13) .
Zn O2 1.9766(13) .
Zn O2 1.9827(13) 2_876
Zn N 2.1015(15) .
Zn Zn 2.9785(4) 2_876
O1 C9 1.337(2) .
O2 C28 1.415(2) .
O2 Zn 1.9827(13) 2_876
O99 C38 1.357(6) .
O99 C35 1.361(6) .
N C16 1.517(3) .
N C15 1.522(2) .
N C22 1.523(2) .
C1 C4 1.5293(19) .
C1 H1A 0.9800 .
C1 H1B 0.9800 .
C1 H1C 0.9800 .
C2 C4 1.5318(19) .
C2 H2A 0.9800 .
C2 H2B 0.9800 .
C2 H2C 0.9800 .
C3 C4 1.5283(19) .
C3 H3A 0.9800 .
C3 H3B 0.9800 .
C3 H3C 0.9800 .
C1' C4 1.530(2) .
C1' H1'A 0.9800 .
C1' H1'B 0.9800 .
C1' H1'C 0.9800 .
C2' C4 1.530(2) .
C2' H2'A 0.9800 .
C2' H2'B 0.9800 .
C2' H2'C 0.9800 .
C3' C4 1.530(2) .
C3' H3'A 0.9800 .
C3' H3'B 0.9800 .
C3' H3'C 0.9800 .
C4 C12 1.538(3) .
C5 C8 1.540(3) .
C5 H5A 0.9800 .
C5 H5B 0.9800 .
C5 H5C 0.9800 .
C6 C8 1.542(3) .
C6 H6A 0.9800 .
C6 H6B 0.9800 .
C6 H6C 0.9800 .
C7 C8 1.529(4) .
C7 H7A 0.9800 .
C7 H7B 0.9800 .
C7 H7C 0.9800 .
C8 C10 1.534(3) .
C9 C14 1.414(3) .
C9 C10 1.421(3) .
C10 C11 1.395(3) .
C11 C12 1.394(3) .
C11 H11A 0.9500 .
C12 C13 1.378(3) .
C13 C14 1.391(3) .
C13 H13A 0.9500 .
C14 C15 1.506(3) .
C15 H15A 0.9900 .
C15 H15B 0.9900 .
C16 C21 1.535(3) .
C16 C17 1.534(3) .
C16 H16A 1.0000 .
C17 C18 1.527(3) .
C17 H17A 0.9900 .
C17 H17B 0.9900 .
C18 C19 1.525(4) .
C18 H18A 0.9900 .
C18 H18B 0.9900 .
C19 C20 1.511(4) .
C19 H19A 0.9900 .
C19 H19B 0.9900 .
C20 C21 1.526(4) .
C20 H20A 0.9900 .
C20 H20B 0.9900 .
C21 H21A 0.9900 .
C21 H21B 0.9900 .
C22 C27 1.522(3) .
C22 C23 1.534(3) .
C22 H22A 1.0000 .
C23 C24 1.532(3) .
C23 H23A 0.9900 .
C23 H23B 0.9900 .
C24 C25 1.509(4) .
C24 H24A 0.9900 .
C24 H24B 0.9900 .
C25 C26 1.518(3) .
C25 H25A 0.9900 .
C25 H25B 0.9900 .
C26 C27 1.535(3) .
C26 H26A 0.9900 .
C26 H26B 0.9900 .
C27 H27A 0.9900 .
C27 H27B 0.9900 .
C28 C29 1.510(3) .
C28 H28A 0.9900 .
C28 H28B 0.9900 .
C29 C34 1.377(3) .
C29 C30 1.391(3) .
C30 C31 1.382(4) .
C30 H30A 0.9500 .
C31 C32 1.370(5) .
C31 H31A 0.9500 .
C32 C33 1.374(5) .
C32 H32A 0.9500 .
C33 C34 1.394(3) .
C33 H33A 0.9500 .
C34 H34A 0.9500 .
C35 C36 1.427(7) .
C35 H35A 0.9900 .
C35 H35B 0.9900 .
C36 C37 1.490(7) .
C36 H36A 0.9900 .
C36 H36B 0.9900 .
C37 C38 1.480(7) .
C37 H37A 0.9900 .
C37 H37B 0.9900 .
C38 H38A 0.9900 .
C38 H38B 0.9900 .
